data_7043703
loop_
_publ_author_name
'Duan, Yu-Lai'
'Hu, Zhi-Jian'
'Yang, Bo-Qun'
'Ding, Fei-Fei'
'Wang, Wei'
'Huang, Yong'
'Yang, Ying'

_publ_section_title
;
 Zirconium and hafnium complexes bearing pyrrolidine derived salalen-type
 {ONNO} ligands and their application for ring-opening polymerization of
 lactides
;
_journal_name_full 'Dalton Trans.'
_journal_paper_doi 10.1039/C7DT02113E
_journal_year 2017
_chemical_absolute_configuration s
_chemical_formula_moiety 'C39 H58 Hf N4 O4'
_chemical_formula_sum 'C39 H58 Hf N4 O4'
_chemical_formula_weight 825.38
_chemical_name_systematic
; 
 ? 
;
_space_group_IT_number 4
_symmetry_cell_setting monoclinic
_symmetry_space_group_name_Hall 'P 2yb'
_symmetry_space_group_name_H-M 'P 1 21 1'
_atom_sites_solution_hydrogens geom
_atom_sites_solution_primary direct
_atom_sites_solution_secondary difmap
_audit_creation_method SHELXL-97
_audit_update_record
;
2017-03-22 deposited with the CCDC.
2017-07-13 downloaded from the CCDC.
;
_cell_angle_alpha 90.00
_cell_angle_beta 99.216(2)
_cell_angle_gamma 90.00
_cell_formula_units_Z 2
_cell_length_a 10.9194(2)
_cell_length_b 10.6543(2)
_cell_length_c 16.9439(4)
_cell_measurement_reflns_used 4050
_cell_measurement_temperature 293(2)
_cell_measurement_theta_max 28.9750
_cell_measurement_theta_min 3.8260
_cell_volume 1945.78(7)
_computing_cell_refinement 'Bruker XSCANS'
_computing_data_collection 'Bruker XSCANS'
_computing_data_reduction 'Bruker SHELXTL'
_computing_molecular_graphics 'Bruker SHELXTL'
_computing_publication_material 'Bruker SHELXTL'
_computing_structure_refinement 'SHELXL-97 (Sheldrick, 1997)'
_computing_structure_solution 'SHELXS-97 (Sheldrick, 1990)'
_diffrn_ambient_temperature 293(2)
_diffrn_detector_area_resol_mean 16.0733
_diffrn_measured_fraction_theta_full 0.997
_diffrn_measured_fraction_theta_max 0.997
_diffrn_measurement_device_type 'SuperNova, Dual, Cu at zero, Eos'
_diffrn_measurement_method '\w scans'
_diffrn_radiation_monochromator graphite
_diffrn_radiation_source 'fine-focus sealed tube'
_diffrn_radiation_type MoK\a
_diffrn_radiation_wavelength 0.71073
_diffrn_reflns_av_R_equivalents 0.0258
_diffrn_reflns_av_sigmaI/netI 0.0495
_diffrn_reflns_limit_h_max 12
_diffrn_reflns_limit_h_min -7
_diffrn_reflns_limit_k_max 12
_diffrn_reflns_limit_k_min -7
_diffrn_reflns_limit_l_max 20
_diffrn_reflns_limit_l_min -19
_diffrn_reflns_number 7114
_diffrn_reflns_theta_full 25.00
_diffrn_reflns_theta_max 25.00
_diffrn_reflns_theta_min 3.31
_exptl_absorpt_coefficient_mu 2.723
_exptl_absorpt_correction_T_max 1.00000
_exptl_absorpt_correction_T_min 0.87211
_exptl_absorpt_correction_type multi-scan
_exptl_crystal_colour colorless
_exptl_crystal_density_diffrn 1.409
_exptl_crystal_density_method 'not measured'
_exptl_crystal_description block
_exptl_crystal_F_000 848
_exptl_crystal_size_max 0.23
_exptl_crystal_size_mid 0.18
_exptl_crystal_size_min 0.12
_refine_diff_density_max 0.730
_refine_diff_density_min -0.681
_refine_diff_density_rms 0.085
_refine_ls_abs_structure_details 'Flack H D (1983), Acta Cryst. A39, 876-881'
_refine_ls_abs_structure_Flack -0.026(9)
_refine_ls_extinction_method none
_refine_ls_goodness_of_fit_ref 1.001
_refine_ls_hydrogen_treatment mixed
_refine_ls_matrix_type full
_refine_ls_number_parameters 433
_refine_ls_number_reflns 5153
_refine_ls_number_restraints 49
_refine_ls_restrained_S_all 1.015
_refine_ls_R_factor_all 0.0301
_refine_ls_R_factor_gt 0.0270
_refine_ls_shift/su_max 0.001
_refine_ls_shift/su_mean 0.000
_refine_ls_structure_factor_coef Fsqd
_refine_ls_weighting_details 'calc w=1/[\s^2^(Fo^2^)+(0.0200P)^2^+1.2000P] where P=(Fo^2^+2Fc^2^)/3'
_refine_ls_weighting_scheme calc
_refine_ls_wR_factor_gt 0.0581
_refine_ls_wR_factor_ref 0.0602
_reflns_number_gt 4826
_reflns_number_total 5153
_reflns_threshold_expression >2sigma(I)
_cod_data_source_file c7dt02113e2.cif
_cod_data_source_block dyl119
_cod_depositor_comments
;
The following automatic conversions were performed:

'_symmetry_cell_setting' value 'Monoclinic' changed to 'monoclinic'
according to
/home/data/users/saulius/crontab/automatic-downloads/rss-feeds/RSC/lib/dictionaries/cif_core.dic
dictionary named 'cif_core.dic' version 2.4.2 from 2011-04-26.

Automatic conversion script
Id: cif_fix_values 4973 2017-02-22 13:04:09Z antanas 
;
_cod_original_cell_volume 1945.77(7)
_cod_original_sg_symbol_H-M 'P 21'
_cod_database_code 7043703

loop_
_symmetry_equiv_pos_as_xyz
'x, y, z'
'-x, y+1/2, -z'

loop_
_atom_site_label
_atom_site_type_symbol
_atom_site_fract_x
_atom_site_fract_y
_atom_site_fract_z
_atom_site_U_iso_or_equiv
_atom_site_adp_type
_atom_site_occupancy
_atom_site_symmetry_multiplicity
_atom_site_calc_flag
_atom_site_refinement_flags
Hf1 Hf 0.009196(16) 0.14439(4) 0.208655(11) 0.01906(7) Uani 1 1 d .
O1 O -0.0547(4) 0.2849(5) 0.1216(3) 0.0217(13) Uani 1 1 d .
O2 O 0.0871(3) 0.0454(4) 0.3052(2) 0.0224(9) Uani 1 1 d .
O3 O -0.0133(5) 0.0193(6) 0.1265(3) 0.0326(15) Uani 1 1 d .
O4 O -0.1428(3) 0.1592(8) 0.2513(2) 0.0278(11) Uani 1 1 d .
N1 N -0.2088(5) 0.4416(5) 0.1105(3) 0.0290(12) Uani 1 1 d .
N2 N -0.2361(5) 0.5484(5) 0.1520(3) 0.0354(13) Uani 1 1 d .
N3 N 0.1051(4) 0.3219(5) 0.2666(3) 0.0230(11) Uani 1 1 d .
N4 N 0.2257(3) 0.1362(9) 0.1945(2) 0.0205(11) Uani 1 1 d .
C1 C -0.2812(7) 0.2893(6) 0.0054(4) 0.0439(19) Uani 1 1 d .
H1A H -0.2102 0.2413 0.0203 0.053 Uiso 1 1 calc R
C2 C -0.3717(7) 0.2508(7) -0.0575(5) 0.049(2) Uani 1 1 d .
H2B H -0.3603 0.1769 -0.0847 0.058 Uiso 1 1 calc R
C3 C -0.4774(7) 0.3207(8) -0.0799(4) 0.049(2) Uani 1 1 d .
H3A H -0.5378 0.2947 -0.1218 0.058 Uiso 1 1 calc R
C4 C -0.4920(6) 0.4285(8) -0.0394(4) 0.047(2) Uani 1 1 d .
H4A H -0.5632 0.4762 -0.0544 0.057 Uiso 1 1 calc R
C5 C -0.4050(6) 0.4691(7) 0.0227(4) 0.0379(17) Uani 1 1 d .
H5A H -0.4179 0.5429 0.0495 0.046 Uiso 1 1 calc R
C6 C -0.2978(6) 0.3998(6) 0.0457(4) 0.0314(15) Uani 1 1 d .
C7 C -0.1015(5) 0.3867(6) 0.1482(4) 0.0239(14) Uani 1 1 d .
C8 C -0.0575(5) 0.4603(5) 0.2152(3) 0.0234(13) Uani 1 1 d .
C9 C -0.1453(6) 0.5597(6) 0.2122(4) 0.0315(15) Uani 1 1 d .
C10 C -0.1542(6) 0.6689(8) 0.2671(4) 0.047(2) Uani 1 1 d U
H10A H -0.2260 0.7183 0.2470 0.070 Uiso 1 1 calc R
H10B H -0.0811 0.7199 0.2700 0.070 Uiso 1 1 calc R
H10C H -0.1612 0.6384 0.3195 0.070 Uiso 1 1 calc R
C11 C 0.0569(5) 0.4356(6) 0.2669(3) 0.0229(13) Uani 1 1 d .
C12 C 0.2328(6) 0.2950(6) 0.3052(4) 0.0231(16) Uani 1 1 d .
H12A H 0.2320 0.2376 0.3496 0.028 Uiso 1 1 calc R
H12B H 0.2734 0.3719 0.3258 0.028 Uiso 1 1 calc R
C13 C 0.3023(6) 0.2368(6) 0.2439(4) 0.0261(16) Uani 1 1 d U
H13A H 0.3777 0.1973 0.2723 0.031 Uiso 1 1 calc R
C14 C 0.3396(6) 0.3281(6) 0.1841(4) 0.0340(16) Uani 1 1 d .
H14A H 0.2777 0.3933 0.1715 0.041 Uiso 1 1 calc R
H14B H 0.4189 0.3667 0.2044 0.041 Uiso 1 1 calc R
C15 C 0.3484(6) 0.2483(7) 0.1119(4) 0.0384(17) Uani 1 1 d .
H15A H 0.4240 0.1989 0.1194 0.046 Uiso 1 1 calc R
H15B H 0.3449 0.2991 0.0641 0.046 Uiso 1 1 calc R
C16 C 0.2350(5) 0.1661(11) 0.1080(3) 0.031(2) Uani 1 1 d .
H16A H 0.2444 0.0898 0.0783 0.037 Uiso 1 1 calc R
H16B H 0.1614 0.2101 0.0825 0.037 Uiso 1 1 calc R
C17 C 0.2761(6) 0.0081(7) 0.2123(4) 0.0256(15) Uani 1 1 d .
H17A H 0.3576 0.0037 0.1966 0.031 Uiso 1 1 calc R
H17B H 0.2232 -0.0512 0.1794 0.031 Uiso 1 1 calc R
C18 C 0.2874(6) -0.0336(6) 0.2985(4) 0.0197(15) Uani 1 1 d .
C19 C 0.3911(5) -0.0992(5) 0.3340(4) 0.0263(14) Uani 1 1 d .
H19A H 0.4570 -0.1087 0.3059 0.032 Uiso 1 1 calc R
C20 C 0.4010(5) -0.1517(5) 0.4104(4) 0.0251(14) Uani 1 1 d .
C21 C 0.3029(5) -0.1275(5) 0.4516(4) 0.0260(14) Uani 1 1 d .
H21A H 0.3086 -0.1574 0.5036 0.031 Uiso 1 1 calc R
C22 C 0.1969(5) -0.0611(5) 0.4192(3) 0.0191(12) Uani 1 1 d .
C23 C 0.1879(5) -0.0152(5) 0.3408(4) 0.0199(13) Uani 1 1 d .
C24 C 0.1195(6) 0.5418(6) 0.3165(4) 0.0296(15) Uani 1 1 d .
H24A H 0.1775 0.5072 0.3604 0.036 Uiso 1 1 calc R
H24B H 0.0573 0.5887 0.3392 0.036 Uiso 1 1 calc R
C25 C 0.1881(6) 0.6307(11) 0.2697(4) 0.051(2) Uani 1 1 d .
H25A H 0.2258 0.6960 0.3043 0.076 Uiso 1 1 calc R
H25B H 0.1309 0.6671 0.2268 0.076 Uiso 1 1 calc R
H25C H 0.2512 0.5855 0.2480 0.076 Uiso 1 1 calc R
C26 C 0.5143(6) -0.2289(6) 0.4460(4) 0.0361(17) Uani 1 1 d .
C27 C 0.6299(7) -0.1462(8) 0.4574(5) 0.061(2) Uani 1 1 d U
H27A H 0.6408 -0.1108 0.4069 0.092 Uiso 1 1 calc R
H27B H 0.7012 -0.1958 0.4781 0.092 Uiso 1 1 calc R
H27C H 0.6204 -0.0799 0.4943 0.092 Uiso 1 1 calc R
C28 C 0.5290(7) -0.3395(12) 0.3925(4) 0.065(2) Uani 1 1 d U
H28A H 0.5366 -0.3099 0.3400 0.098 Uiso 1 1 calc R
H28B H 0.4576 -0.3930 0.3893 0.098 Uiso 1 1 calc R
H28C H 0.6020 -0.3859 0.4142 0.098 Uiso 1 1 calc R
C29 C 0.5026(7) -0.2821(7) 0.5286(5) 0.052(2) Uani 1 1 d U
H29A H 0.5756 -0.3298 0.5487 0.078 Uiso 1 1 calc R
H29B H 0.4310 -0.3355 0.5242 0.078 Uiso 1 1 calc R
H29C H 0.4939 -0.2143 0.5646 0.078 Uiso 1 1 calc R
C30 C 0.0889(5) -0.0411(5) 0.4673(3) 0.0218(13) Uani 1 1 d .
C31 C 0.1162(6) -0.0979(6) 0.5503(4) 0.0320(16) Uani 1 1 d .
H31A H 0.0472 -0.0834 0.5778 0.048 Uiso 1 1 calc R
H31B H 0.1893 -0.0596 0.5796 0.048 Uiso 1 1 calc R
H31C H 0.1295 -0.1866 0.5461 0.048 Uiso 1 1 calc R
C32 C -0.0297(6) -0.1020(6) 0.4222(4) 0.0299(15) Uani 1 1 d .
H32A H -0.0966 -0.0898 0.4519 0.045 Uiso 1 1 calc R
H32B H -0.0160 -0.1903 0.4161 0.045 Uiso 1 1 calc R
H32C H -0.0505 -0.0640 0.3704 0.045 Uiso 1 1 calc R
C33 C 0.0663(6) 0.0997(5) 0.4764(4) 0.0321(15) Uani 1 1 d .
H33A H -0.0005 0.1119 0.5062 0.048 Uiso 1 1 calc R
H33B H 0.0450 0.1371 0.4244 0.048 Uiso 1 1 calc R
H33C H 0.1402 0.1384 0.5042 0.048 Uiso 1 1 calc R
C34 C -0.0240(7) -0.0639(6) 0.0607(4) 0.0382(17) Uani 1 1 d .
H34A H 0.0591 -0.0754 0.0470 0.046 Uiso 1 1 calc R
C35 C -0.1049(7) -0.0091(7) -0.0110(4) 0.0455(19) Uani 1 1 d .
H35A H -0.0722 0.0708 -0.0236 0.068 Uiso 1 1 calc R
H35B H -0.1875 0.0018 0.0004 0.068 Uiso 1 1 calc R
H35C H -0.1066 -0.0647 -0.0557 0.068 Uiso 1 1 calc R
C36 C -0.0675(9) -0.1874(8) 0.0845(5) 0.069(3) Uani 1 1 d U
H36A H -0.0125 -0.2177 0.1305 0.103 Uiso 1 1 calc R
H36B H -0.0687 -0.2457 0.0412 0.103 Uiso 1 1 calc R
H36C H -0.1497 -0.1792 0.0973 0.103 Uiso 1 1 calc R
C37 C -0.2531(5) 0.1546(14) 0.2833(4) 0.0396(16) Uani 1 1 d .
H37A H -0.2319 0.1418 0.3411 0.047 Uiso 1 1 calc R
C38 C -0.3223(9) 0.2734(10) 0.2695(6) 0.047(2) Uani 1 1 d U
H38A H -0.2714 0.3413 0.2931 0.070 Uiso 1 1 calc R
H38B H -0.3962 0.2688 0.2934 0.070 Uiso 1 1 calc R
H38C H -0.3445 0.2875 0.2131 0.070 Uiso 1 1 calc R
C39 C -0.3256(11) 0.0436(11) 0.2484(7) 0.077(4) Uani 1 1 d U
H39A H -0.2762 -0.0308 0.2590 0.115 Uiso 1 1 calc R
H39B H -0.3479 0.0546 0.1917 0.115 Uiso 1 1 calc R
H39C H -0.3995 0.0356 0.2720 0.115 Uiso 1 1 calc R

loop_
_atom_site_aniso_label
_atom_site_aniso_U_11
_atom_site_aniso_U_22
_atom_site_aniso_U_33
_atom_site_aniso_U_23
_atom_site_aniso_U_13
_atom_site_aniso_U_12
Hf1 0.01587(10) 0.01925(11) 0.02114(10) -0.0009(2) 0.00014(7) -0.00042(19)
O1 0.022(3) 0.021(3) 0.019(2) 0.001(2) -0.004(2) 0.003(2)
O2 0.020(2) 0.022(2) 0.026(2) 0.003(2) 0.0052(18) 0.0044(19)
O3 0.032(3) 0.032(3) 0.029(3) -0.008(3) -0.007(2) 0.000(3)
O4 0.0201(16) 0.028(3) 0.036(2) 0.005(3) 0.0082(14) -0.001(3)
N1 0.028(3) 0.027(3) 0.029(3) 0.000(2) -0.006(2) 0.006(3)
N2 0.040(3) 0.026(3) 0.038(3) 0.001(3) -0.003(3) 0.008(3)
N3 0.019(3) 0.027(3) 0.022(3) -0.006(2) -0.002(2) -0.001(2)
N4 0.0199(19) 0.019(3) 0.023(2) 0.002(4) 0.0054(15) 0.000(4)
C1 0.046(4) 0.034(4) 0.043(4) -0.003(4) -0.019(3) 0.007(4)
C2 0.046(5) 0.047(5) 0.046(5) -0.007(4) -0.012(4) -0.005(4)
C3 0.039(4) 0.067(6) 0.034(4) 0.014(4) -0.012(3) -0.014(4)
C4 0.027(4) 0.071(6) 0.041(4) 0.016(4) -0.001(3) 0.011(4)
C5 0.029(4) 0.049(5) 0.036(4) 0.007(4) 0.004(3) 0.009(3)
C6 0.023(3) 0.034(4) 0.037(4) 0.012(3) 0.003(3) -0.002(3)
C7 0.023(3) 0.024(3) 0.024(3) 0.006(3) 0.000(3) 0.000(3)
C8 0.026(3) 0.017(3) 0.027(3) -0.001(3) 0.003(3) 0.002(3)
C9 0.038(4) 0.022(3) 0.036(4) 0.001(3) 0.010(3) 0.003(3)
C10 0.052(4) 0.036(6) 0.049(4) -0.013(4) -0.002(3) 0.020(4)
C11 0.031(3) 0.020(3) 0.019(3) -0.003(3) 0.008(3) -0.002(3)
C12 0.014(4) 0.023(4) 0.030(4) 0.001(3) -0.003(3) -0.001(3)
C13 0.014(3) 0.036(4) 0.027(4) 0.009(3) -0.001(3) -0.004(3)
C14 0.024(3) 0.036(4) 0.042(4) 0.015(3) 0.007(3) 0.001(3)
C15 0.032(4) 0.044(4) 0.042(4) 0.015(4) 0.016(3) 0.002(4)
C16 0.028(3) 0.043(7) 0.023(3) 0.005(4) 0.007(2) 0.003(4)
C17 0.022(4) 0.031(4) 0.025(4) -0.001(3) 0.008(3) 0.003(3)
C18 0.018(4) 0.015(3) 0.026(3) 0.003(3) 0.005(3) -0.002(3)
C19 0.017(3) 0.022(3) 0.040(4) -0.001(3) 0.007(3) -0.001(3)
C20 0.025(3) 0.019(3) 0.030(3) 0.003(3) -0.001(3) -0.002(3)
C21 0.027(3) 0.020(3) 0.029(3) 0.005(3) -0.002(3) -0.001(3)
C22 0.020(3) 0.015(3) 0.021(3) -0.006(2) 0.002(2) -0.005(3)
C23 0.015(3) 0.015(3) 0.029(4) -0.001(3) 0.003(3) -0.002(3)
C24 0.033(4) 0.017(3) 0.035(4) 0.000(3) -0.004(3) 0.003(3)
C25 0.053(4) 0.038(6) 0.057(4) -0.016(5) -0.004(3) -0.018(5)
C26 0.030(4) 0.030(4) 0.046(4) 0.005(3) -0.002(3) 0.007(3)
C27 0.043(4) 0.060(4) 0.076(4) 0.017(4) -0.006(3) 0.002(3)
C28 0.065(4) 0.058(4) 0.069(4) 0.002(4) -0.001(3) 0.019(4)
C29 0.045(3) 0.053(4) 0.055(4) 0.018(3) -0.003(3) 0.009(3)
C30 0.023(3) 0.017(3) 0.025(3) -0.003(3) 0.005(2) -0.002(3)
C31 0.033(4) 0.036(4) 0.027(4) 0.001(3) 0.006(3) 0.001(3)
C32 0.026(3) 0.028(4) 0.035(4) 0.006(3) 0.004(3) -0.008(3)
C33 0.039(4) 0.022(3) 0.038(4) -0.006(3) 0.013(3) 0.001(3)
C34 0.042(4) 0.034(4) 0.035(4) -0.016(3) -0.003(3) 0.004(3)
C35 0.072(5) 0.037(4) 0.026(4) -0.004(3) 0.003(3) -0.010(4)
C36 0.094(5) 0.050(4) 0.056(4) -0.003(4) -0.008(4) 0.001(4)
C37 0.028(3) 0.050(5) 0.042(3) 0.009(7) 0.009(2) -0.005(7)
C38 0.030(4) 0.058(4) 0.053(4) -0.007(4) 0.008(3) 0.009(3)
C39 0.051(5) 0.074(7) 0.104(8) 0.014(6) 0.006(5) -0.016(5)

loop_
_atom_type_symbol
_atom_type_description
_atom_type_scat_dispersion_real
_atom_type_scat_dispersion_imag
_atom_type_scat_source
C C 0.0033 0.0016 'International Tables Vol C Tables 4.2.6.8 and 6.1.1.4'
H H 0.0000 0.0000 'International Tables Vol C Tables 4.2.6.8 and 6.1.1.4'
Hf Hf -0.5830 6.1852 'International Tables Vol C Tables 4.2.6.8 and 6.1.1.4'
N N 0.0061 0.0033 'International Tables Vol C Tables 4.2.6.8 and 6.1.1.4'
O O 0.0106 0.0060 'International Tables Vol C Tables 4.2.6.8 and 6.1.1.4'

loop_
_geom_angle_atom_site_label_1
_geom_angle_atom_site_label_2
_geom_angle_atom_site_label_3
_geom_angle
O3 Hf1 O4 108.2(3)
O3 Hf1 O2 102.4(2)
O4 Hf1 O2 90.91(19)
O3 Hf1 O1 89.78(15)
O4 Hf1 O1 89.7(2)
O2 Hf1 O1 166.97(19)
O3 Hf1 N3 151.4(2)
O4 Hf1 N3 97.7(2)
O2 Hf1 N3 88.82(19)
O1 Hf1 N3 78.2(2)
O3 Hf1 N4 85.2(2)
O4 Hf1 N4 163.57(15)
O2 Hf1 N4 76.65(18)
O1 Hf1 N4 100.0(2)
N3 Hf1 N4 71.8(2)
C7 O1 Hf1 116.4(4)
C23 O2 Hf1 146.1(4)
C34 O3 Hf1 173.8(5)
C37 O4 Hf1 173.2(8)
C7 N1 N2 110.4(5)
C7 N1 C6 130.9(5)
N2 N1 C6 118.2(5)
C9 N2 N1 105.8(5)
C11 N3 C12 121.8(5)
C11 N3 Hf1 126.9(4)
C12 N3 Hf1 111.3(4)
C17 N4 C16 108.1(6)
C17 N4 C13 112.4(5)
C16 N4 C13 105.5(6)
C17 N4 Hf1 110.5(4)
C16 N4 Hf1 107.8(3)
C13 N4 Hf1 112.3(4)
C6 C1 C2 119.6(7)
C6 C1 H1A 120.2
C2 C1 H1A 120.2
C3 C2 C1 120.8(7)
C3 C2 H2B 119.6
C1 C2 H2B 119.6
C4 C3 C2 118.6(7)
C4 C3 H3A 120.7
C2 C3 H3A 120.7
C3 C4 C5 122.1(7)
C3 C4 H4A 118.9
C5 C4 H4A 118.9
C4 C5 C6 119.9(7)
C4 C5 H5A 120.1
C6 C5 H5A 120.1
C5 C6 C1 119.0(6)
C5 C6 N1 119.6(6)
C1 C6 N1 121.4(6)
O1 C7 N1 123.0(5)
O1 C7 C8 129.8(5)
N1 C7 C8 107.1(5)
C7 C8 C9 104.2(5)
C7 C8 C11 123.1(5)
C9 C8 C11 132.5(6)
N2 C9 C8 112.4(6)
N2 C9 C10 116.0(6)
C8 C9 C10 131.6(6)
C9 C10 H10A 109.5
C9 C10 H10B 109.5
H10A C10 H10B 109.5
C9 C10 H10C 109.5
H10A C10 H10C 109.5
H10B C10 H10C 109.5
N3 C11 C8 118.4(5)
N3 C11 C24 123.1(5)
C8 C11 C24 118.4(5)
N3 C12 C13 108.6(5)
N3 C12 H12A 110.0
C13 C12 H12A 110.0
N3 C12 H12B 110.0
C13 C12 H12B 110.0
H12A C12 H12B 108.4
C14 C13 C12 114.6(6)
C14 C13 N4 105.6(5)
C12 C13 N4 111.9(5)
C14 C13 H13A 108.2
C12 C13 H13A 108.2
N4 C13 H13A 108.2
C15 C14 C13 104.0(6)
C15 C14 H14A 111.0
C13 C14 H14A 111.0
C15 C14 H14B 111.0
C13 C14 H14B 111.0
H14A C14 H14B 109.0
C14 C15 C16 101.8(5)
C14 C15 H15A 111.4
C16 C15 H15A 111.4
C14 C15 H15B 111.4
C16 C15 H15B 111.4
H15A C15 H15B 109.3
C15 C16 N4 105.1(5)
C15 C16 H16A 110.7
N4 C16 H16A 110.7
C15 C16 H16B 110.7
N4 C16 H16B 110.7
H16A C16 H16B 108.8
N4 C17 C18 115.9(5)
N4 C17 H17A 108.3
C18 C17 H17A 108.3
N4 C17 H17B 108.3
C18 C17 H17B 108.3
H17A C17 H17B 107.4
C19 C18 C23 119.5(6)
C19 C18 C17 120.2(6)
C23 C18 C17 120.0(6)
C18 C19 C20 122.8(6)
C18 C19 H19A 118.6
C20 C19 H19A 118.6
C21 C20 C19 116.0(5)
C21 C20 C26 122.8(6)
C19 C20 C26 121.3(6)
C20 C21 C22 123.7(6)
C20 C21 H21A 118.2
C22 C21 H21A 118.2
C21 C22 C23 118.5(5)
C21 C22 C30 121.2(5)
C23 C22 C30 120.3(5)
O2 C23 C22 121.6(5)
O2 C23 C18 119.1(6)
C22 C23 C18 119.4(5)
C11 C24 C25 113.4(6)
C11 C24 H24A 108.9
C25 C24 H24A 108.9
C11 C24 H24B 108.9
C25 C24 H24B 108.9
H24A C24 H24B 107.7
C24 C25 H25A 109.5
C24 C25 H25B 109.5
H25A C25 H25B 109.5
C24 C25 H25C 109.5
H25A C25 H25C 109.5
H25B C25 H25C 109.5
C28 C26 C27 111.1(6)
C28 C26 C20 109.9(6)
C27 C26 C20 109.9(6)
C28 C26 C29 107.0(7)
C27 C26 C29 106.7(6)
C20 C26 C29 112.3(6)
C26 C27 H27A 109.5
C26 C27 H27B 109.5
H27A C27 H27B 109.5
C26 C27 H27C 109.5
H27A C27 H27C 109.5
H27B C27 H27C 109.5
C26 C28 H28A 109.5
C26 C28 H28B 109.5
H28A C28 H28B 109.5
C26 C28 H28C 109.5
H28A C28 H28C 109.5
H28B C28 H28C 109.5
C26 C29 H29A 109.5
C26 C29 H29B 109.5
H29A C29 H29B 109.5
C26 C29 H29C 109.5
H29A C29 H29C 109.5
H29B C29 H29C 109.5
C31 C30 C33 107.9(5)
C31 C30 C32 108.5(5)
C33 C30 C32 109.1(5)
C31 C30 C22 112.3(5)
C33 C30 C22 109.6(5)
C32 C30 C22 109.4(5)
C30 C31 H31A 109.5
C30 C31 H31B 109.5
H31A C31 H31B 109.5
C30 C31 H31C 109.5
H31A C31 H31C 109.5
H31B C31 H31C 109.5
C30 C32 H32A 109.5
C30 C32 H32B 109.5
H32A C32 H32B 109.5
C30 C32 H32C 109.5
H32A C32 H32C 109.5
H32B C32 H32C 109.5
C30 C33 H33A 109.5
C30 C33 H33B 109.5
H33A C33 H33B 109.5
C30 C33 H33C 109.5
H33A C33 H33C 109.5
H33B C33 H33C 109.5
O3 C34 C36 109.5(6)
O3 C34 C35 111.0(6)
C36 C34 C35 113.2(6)
O3 C34 H34A 107.7
C36 C34 H34A 107.7
C35 C34 H34A 107.7
C34 C35 H35A 109.5
C34 C35 H35B 109.5
H35A C35 H35B 109.5
C34 C35 H35C 109.5
H35A C35 H35C 109.5
H35B C35 H35C 109.5
C34 C36 H36A 109.5
C34 C36 H36B 109.5
H36A C36 H36B 109.5
C34 C36 H36C 109.5
H36A C36 H36C 109.5
H36B C36 H36C 109.5
O4 C37 C38 111.1(10)
O4 C37 C39 108.0(9)
C38 C37 C39 113.1(6)
O4 C37 H37A 108.2
C38 C37 H37A 108.2
C39 C37 H37A 108.2
C37 C38 H38A 109.5
C37 C38 H38B 109.5
H38A C38 H38B 109.5
C37 C38 H38C 109.5
H38A C38 H38C 109.5
H38B C38 H38C 109.5
C37 C39 H39A 109.5
C37 C39 H39B 109.5
H39A C39 H39B 109.5
C37 C39 H39C 109.5
H39A C39 H39C 109.5
H39B C39 H39C 109.5

loop_
_geom_bond_atom_site_label_1
_geom_bond_atom_site_label_2
_geom_bond_distance
Hf1 O3 1.915(6)
Hf1 O4 1.920(3)
Hf1 O2 2.017(4)
Hf1 O1 2.138(5)
Hf1 N3 2.304(5)
Hf1 N4 2.416(4)
O1 C7 1.309(8)
O2 C23 1.333(7)
O3 C34 1.413(8)
O4 C37 1.399(6)
N1 C7 1.372(7)
N1 N2 1.395(7)
N1 C6 1.417(8)
N2 C9 1.308(8)
N3 C11 1.321(7)
N3 C12 1.471(8)
N4 C17 1.484(11)
N4 C16 1.518(7)
N4 C13 1.525(10)
C1 C6 1.386(9)
C1 C2 1.395(9)
C1 H1A 0.9300
C2 C3 1.375(10)
C2 H2B 0.9300
C3 C4 1.360(11)
C3 H3A 0.9300
C4 C5 1.371(10)
C4 H4A 0.9300
C5 C6 1.386(8)
C5 H5A 0.9300
C7 C8 1.401(8)
C8 C9 1.425(8)
C8 C11 1.430(8)
C9 C10 1.503(9)
C10 H10A 0.9600
C10 H10B 0.9600
C10 H10C 0.9600
C11 C24 1.507(8)
C12 C13 1.515(9)
C12 H12A 0.9700
C12 H12B 0.9700
C13 C14 1.506(9)
C13 H13A 0.9800
C14 C15 1.505(9)
C14 H14A 0.9700
C14 H14B 0.9700
C15 C16 1.510(10)
C15 H15A 0.9700
C15 H15B 0.9700
C16 H16A 0.9700
C16 H16B 0.9700
C17 C18 1.511(9)
C17 H17A 0.9700
C17 H17B 0.9700
C18 C19 1.383(8)
C18 C23 1.408(8)
C19 C20 1.398(8)
C19 H19A 0.9300
C20 C21 1.392(8)
C20 C26 1.527(8)
C21 C22 1.392(8)
C21 H21A 0.9300
C22 C23 1.405(8)
C22 C30 1.551(7)
C24 C25 1.509(10)
C24 H24A 0.9700
C24 H24B 0.9700
C25 H25A 0.9600
C25 H25B 0.9600
C25 H25C 0.9600
C26 C28 1.511(13)
C26 C27 1.527(10)
C26 C29 1.534(10)
C27 H27A 0.9600
C27 H27B 0.9600
C27 H27C 0.9600
C28 H28A 0.9600
C28 H28B 0.9600
C28 H28C 0.9600
C29 H29A 0.9600
C29 H29B 0.9600
C29 H29C 0.9600
C30 C31 1.517(8)
C30 C33 1.533(8)
C30 C32 1.537(8)
C31 H31A 0.9600
C31 H31B 0.9600
C31 H31C 0.9600
C32 H32A 0.9600
C32 H32B 0.9600
C32 H32C 0.9600
C33 H33A 0.9600
C33 H33B 0.9600
C33 H33C 0.9600
C34 C36 1.478(10)
C34 C35 1.502(9)
C34 H34A 0.9800
C35 H35A 0.9600
C35 H35B 0.9600
C35 H35C 0.9600
C36 H36A 0.9600
C36 H36B 0.9600
C36 H36C 0.9600
C37 C38 1.474(16)
C37 C39 1.492(16)
C37 H37A 0.9800
C38 H38A 0.9600
C38 H38B 0.9600
C38 H38C 0.9600
C39 H39A 0.9600
C39 H39B 0.9600
C39 H39C 0.9600

loop_
_geom_torsion_atom_site_label_1
_geom_torsion_atom_site_label_2
_geom_torsion_atom_site_label_3
_geom_torsion_atom_site_label_4
_geom_torsion
O3 Hf1 O1 C7 155.8(5)
O4 Hf1 O1 C7 47.6(5)
O2 Hf1 O1 C7 -45.3(10)
N3 Hf1 O1 C7 -50.3(4)
N4 Hf1 O1 C7 -119.1(5)
O3 Hf1 O2 C23 70.0(7)
O4 Hf1 O2 C23 178.9(7)
O1 Hf1 O2 C23 -88.3(11)
N3 Hf1 O2 C23 -83.4(7)
N4 Hf1 O2 C23 -11.9(7)
O4 Hf1 O3 C34 133(4)
O2 Hf1 O3 C34 -132(4)
O1 Hf1 O3 C34 44(4)
N3 Hf1 O3 C34 -21(5)
N4 Hf1 O3 C34 -56(5)
O3 Hf1 O4 C37 50(3)
O2 Hf1 O4 C37 -53(3)
O1 Hf1 O4 C37 140(3)
N3 Hf1 O4 C37 -142(3)
N4 Hf1 O4 C37 -93(3)
C7 N1 N2 C9 1.7(7)
C6 N1 N2 C9 174.5(6)
O3 Hf1 N3 C11 106.5(6)
O4 Hf1 N3 C11 -48.5(5)
O2 Hf1 N3 C11 -139.3(5)
O1 Hf1 N3 C11 39.6(5)
N4 Hf1 N3 C11 144.4(5)
O3 Hf1 N3 C12 -73.1(6)
O4 Hf1 N3 C12 131.8(4)
O2 Hf1 N3 C12 41.1(4)
O1 Hf1 N3 C12 -140.0(5)
N4 Hf1 N3 C12 -35.2(4)
O3 Hf1 N4 C17 -60.3(4)
O4 Hf1 N4 C17 85.3(14)
O2 Hf1 N4 C17 43.6(4)
O1 Hf1 N4 C17 -149.2(4)
N3 Hf1 N4 C17 136.8(4)
O3 Hf1 N4 C16 57.6(6)
O4 Hf1 N4 C16 -156.9(11)
O2 Hf1 N4 C16 161.5(7)
O1 Hf1 N4 C16 -31.4(7)
N3 Hf1 N4 C16 -105.3(7)
O3 Hf1 N4 C13 173.3(5)
O4 Hf1 N4 C13 -41.1(16)
O2 Hf1 N4 C13 -82.8(4)
O1 Hf1 N4 C13 84.4(5)
N3 Hf1 N4 C13 10.4(4)
C6 C1 C2 C3 -0.3(12)
C1 C2 C3 C4 0.2(12)
C2 C3 C4 C5 -0.2(11)
C3 C4 C5 C6 0.4(11)
C4 C5 C6 C1 -0.6(10)
C4 C5 C6 N1 -179.4(6)
C2 C1 C6 C5 0.5(11)
C2 C1 C6 N1 179.3(7)
C7 N1 C6 C5 174.6(6)
N2 N1 C6 C5 3.5(9)
C7 N1 C6 C1 -4.1(11)
N2 N1 C6 C1 -175.2(6)
Hf1 O1 C7 N1 -135.6(5)
Hf1 O1 C7 C8 45.2(9)
N2 N1 C7 O1 -179.9(6)
C6 N1 C7 O1 8.5(10)
N2 N1 C7 C8 -0.6(7)
C6 N1 C7 C8 -172.2(6)
O1 C7 C8 C9 178.6(6)
N1 C7 C8 C9 -0.6(7)
O1 C7 C8 C11 2.7(11)
N1 C7 C8 C11 -176.6(5)
N1 N2 C9 C8 -2.1(7)
N1 N2 C9 C10 -179.5(5)
C7 C8 C9 N2 1.8(7)
C11 C8 C9 N2 177.1(6)
C7 C8 C9 C10 178.6(7)
C11 C8 C9 C10 -6.1(12)
C12 N3 C11 C8 167.7(6)
Hf1 N3 C11 C8 -11.9(8)
C12 N3 C11 C24 -9.7(9)
Hf1 N3 C11 C24 170.7(4)
C7 C8 C11 N3 -20.3(9)
C9 C8 C11 N3 165.0(6)
C7 C8 C11 C24 157.2(6)
C9 C8 C11 C24 -17.4(10)
C11 N3 C12 C13 -124.2(6)
Hf1 N3 C12 C13 55.4(6)
N3 C12 C13 C14 75.3(7)
N3 C12 C13 N4 -44.8(8)
C17 N4 C13 C14 123.9(6)
C16 N4 C13 C14 6.4(7)
Hf1 N4 C13 C14 -110.7(5)
C17 N4 C13 C12 -110.8(5)
C16 N4 C13 C12 131.7(6)
Hf1 N4 C13 C12 14.6(7)
C12 C13 C14 C15 -153.9(5)
N4 C13 C14 C15 -30.3(7)
C13 C14 C15 C16 42.3(7)
C14 C15 C16 N4 -38.3(8)
C17 N4 C16 C15 -100.6(7)
C13 N4 C16 C15 19.8(8)
Hf1 N4 C16 C15 140.0(5)
C16 N4 C17 C18 173.7(5)
C13 N4 C17 C18 57.7(6)
Hf1 N4 C17 C18 -68.6(6)
N4 C17 C18 C19 -138.7(6)
N4 C17 C18 C23 46.8(8)
C23 C18 C19 C20 1.6(9)
C17 C18 C19 C20 -172.9(6)
C18 C19 C20 C21 -4.0(9)
C18 C19 C20 C26 177.0(6)
C19 C20 C21 C22 3.3(9)
C26 C20 C21 C22 -177.7(6)
C20 C21 C22 C23 -0.3(9)
C20 C21 C22 C30 178.0(5)
Hf1 O2 C23 C22 173.0(5)
Hf1 O2 C23 C18 -7.1(10)
C21 C22 C23 O2 177.7(5)
C30 C22 C23 O2 -0.6(8)
C21 C22 C23 C18 -2.2(8)
C30 C22 C23 C18 179.5(5)
C19 C18 C23 O2 -178.3(5)
C17 C18 C23 O2 -3.7(9)
C19 C18 C23 C22 1.6(9)
C17 C18 C23 C22 176.2(6)
N3 C11 C24 C25 99.4(7)
C8 C11 C24 C25 -78.0(7)
C21 C20 C26 C28 122.5(7)
C19 C20 C26 C28 -58.5(8)
C21 C20 C26 C27 -114.9(7)
C19 C20 C26 C27 64.0(8)
C21 C20 C26 C29 3.6(9)
C19 C20 C26 C29 -177.4(6)
C21 C22 C30 C31 1.6(8)
C23 C22 C30 C31 179.8(5)
C21 C22 C30 C33 121.5(6)
C23 C22 C30 C33 -60.3(7)
C21 C22 C30 C32 -118.9(6)
C23 C22 C30 C32 59.3(7)
Hf1 O3 C34 C36 173(4)
Hf1 O3 C34 C35 -62(5)
Hf1 O4 C37 C38 -165(3)
Hf1 O4 C37 C39 -40(3)
